data_4315732
loop_
_publ_author_name
'J\'er\^ome Andrieux'
'Christelle Goutaudier'
'Laetitia Laversenne'
'Erwann Jeanneau'
'Philippe Miele'

_publ_section_title
;
 Synthesis, Characterization, and Crystal Structure of a New Trisodium
 Triborate, Na3[B3O4(OH)4]
;
_journal_name_full 'Inorganic Chemistry'
_journal_page_first 4830
_journal_page_last 4835
_journal_paper_doi 10.1021/ic902525s
_journal_volume 49
_journal_year 2010
_chemical_absolute_configuration ad
_chemical_formula_moiety 'H4 B3 Na3 O8'
_chemical_formula_sum 'B3 H4 Na3 O8'
_chemical_formula_weight 233.43
_space_group_IT_number 9
_symmetry_cell_setting monoclinic
_symmetry_space_group_name_Hall 'C -2yc'
_symmetry_space_group_name_H-M 'C 1 c 1'
_atom_sites_solution_hydrogens geom
_atom_sites_solution_primary direct
_audit_creation_date 09-02-03
_audit_creation_method CRYSTALS_ver_12.85
_audit_update_record
;
2009-12-17 # Formatted by publCIF
;
_cell_angle_alpha 90
_cell_angle_beta 98.161(3)
_cell_angle_gamma 90
_cell_formula_units_Z 4
_cell_length_a 12.8274(6)
_cell_length_b 7.7276(4)
_cell_length_c 6.9690(3)
_cell_measurement_reflns_used 729
_cell_measurement_temperature 293
_cell_measurement_theta_max 27.878
_cell_measurement_theta_min 0.730
_cell_volume 683.81(6)
_computing_cell_refinement 'DENZO/SCALEPACK (Otwinowski & Minor, 1997)'
_computing_data_collection 'COLLECT (Nonius, 1997-2001).'
_computing_data_reduction 'DENZO/SCALEPACK (Otwinowski & Minor, 1997)'
_computing_molecular_graphics 'CAMERON (Watkin et al., 1996)'
_computing_publication_material 'CRYSTALS (Betteridge et al., 2003)'
_computing_structure_refinement 'CRYSTALS (Betteridge et al., 2003)'
_computing_structure_solution 'SIR97 (Altomare et al., 1999)'
_diffrn_ambient_temperature 293
_diffrn_measured_fraction_theta_full 0.997
_diffrn_measured_fraction_theta_max 0.989
_diffrn_measurement_device 'Nonius KappaCCD'
_diffrn_measurement_device_type Area
_diffrn_measurement_method '\f & \w scans'
_diffrn_radiation_monochromator graphite
_diffrn_radiation_type 'Mo K\a'
_diffrn_radiation_wavelength 0.71069
_diffrn_reflns_av_R_equivalents 0.016
_diffrn_reflns_limit_h_max 16
_diffrn_reflns_limit_h_min -16
_diffrn_reflns_limit_k_max 9
_diffrn_reflns_limit_k_min -10
_diffrn_reflns_limit_l_max 9
_diffrn_reflns_limit_l_min -9
_diffrn_reflns_number 1443
_diffrn_reflns_theta_full 27.291
_diffrn_reflns_theta_max 27.848
_diffrn_reflns_theta_min 3.086
_diffrn_standards_number 0
_exptl_absorpt_coefficient_mu 0.369
_exptl_absorpt_correction_T_max 0.9289
_exptl_absorpt_correction_T_min 0.9221
_exptl_absorpt_correction_type none
_exptl_crystal_colour colorless
_exptl_crystal_density_diffrn 2.267
_exptl_crystal_density_method 'not measured'
_exptl_crystal_description block
_exptl_crystal_F_000 464
_exptl_crystal_size_max 0.24
_exptl_crystal_size_mid 0.22
_exptl_crystal_size_min 0.20
_refine_diff_density_max 0.20
_refine_diff_density_min -0.21
_refine_ls_abs_structure_details 'Flack (1983), 0 Friedel-pairs'
_refine_ls_abs_structure_Flack 0.7(6)
_refine_ls_extinction_coef 710(20)
_refine_ls_extinction_method 'Larson (1970), Equation 22'
_refine_ls_goodness_of_fit_ref 0.9679
_refine_ls_hydrogen_treatment constr
_refine_ls_matrix_type full
_refine_ls_number_parameters 129
_refine_ls_number_reflns 808
_refine_ls_number_restraints 2
_refine_ls_R_factor_all 0.0204
_refine_ls_R_factor_gt 0.0203
_refine_ls_shift/su_max 0.000307
_refine_ls_structure_factor_coef F
_refine_ls_weighting_details
;
 Method, part 1, Chebychev polynomial, (Watkin, 1994, Prince, 1982) 
 [weight] = 1.0/[A~0~*T~0~(x)+A~1~*T~1~(x) ... +A~n-1~]*T~n-1~(x)] 
 where A~i~ are the Chebychev coefficients listed below and x= Fcalc/Fmax 
 Method = Robust Weighting (Prince, 1982) 
 W = [weight] * [1-(deltaF/6*sigmaF)^2^]^2^ 
 A~i~ are: 
 0.890 0.153 0.566 
;
_refine_ls_weighting_scheme calc
_refine_ls_wR_factor_all 0.0239
_refine_ls_wR_factor_gt 0.0238
_refine_ls_wR_factor_ref 0.0239
_reflns_limit_h_max 16
_reflns_limit_h_min -16
_reflns_limit_k_max 10
_reflns_limit_k_min 0
_reflns_limit_l_max 9
_reflns_limit_l_min 0
_reflns_number_gt 802
_reflns_number_total 810
_reflns_threshold_expression I>2.0\s(I)
_oxford_diffrn_Wilson_B_factor 0.00
_oxford_diffrn_Wilson_scale 0.00
_oxford_refine_ls_r_factor_ref 0.0204
_oxford_refine_ls_scale 1.053(4)
_oxford_reflns_number_all 808
_oxford_reflns_threshold_expression_ref I>-10.0\s(I)
_cod_data_source_file ic902525s_si_002.cif
_cod_data_source_block 1
_cod_depositor_comments
;
The following automatic conversions were performed:

'_symmetry_cell_setting' value 'Monoclinic' changed to 'monoclinic'
according to the built-in table from CIF Core dictionary named
'cif_core.dic' version 2.4.1 from 2010-06-29.

Automatic conversion script
Id: cif_fix_values 1646 2011-03-28 12:23:43Z adriana 

2021-05-16
Z value and formula fixed to values more according to usual
chemical conventions.                 miguel
;
_cod_original_sg_symbol_H-M 'C 1 c 1 '
_cod_original_formula_moiety 'H8 B6 Na6 O16'
_cod_original_formula_sum 'H8 B6 Na6 O16'
_cod_original_formula_units_Z 2
_cod_original_formula_weight 466.86
_cod_database_code 4315732

loop_
_symmetry_equiv_pos_as_xyz
x,y,z
x+1/2,y+1/2,z
x,-y,z+1/2
x+1/2,-y+1/2,z+1/2

loop_
_atom_site_label
_atom_site_type_symbol
_atom_site_fract_x
_atom_site_fract_y
_atom_site_fract_z
_atom_site_U_iso_or_equiv
_atom_site_occupancy
_atom_site_adp_type
_atom_site_refinement_flags_posn
_atom_site_refinement_flags_adp
_atom_site_refinement_flags_occupancy
_atom_site_disorder_assembly
_atom_site_disorder_group
_oxford_atom_site_special_shape
_atom_site_attached_hydrogens
Na1 Na 0.57806(10) 0.40567(9) 0.54554(18) 0.0142 1.0000 Uani . . . . . . .
Na2 Na 0.82981(11) 1.09069(9) 0.65140(17) 0.0142 1.0000 Uani . . . . . . .
Na3 Na 0.48554(10) -0.01662(10) 0.62179(17) 0.0156 1.0000 Uani . . . . . . .
B1 B 0.68515(16) 0.7820(2) 0.7535(3) 0.0089 1.0000 Uani . . . . . . .
B2 B 0.77401(17) 0.5115(2) 0.3092(3) 0.0098 1.0000 Uani . . . . . . .
B3 B 0.88403(16) 0.2387(2) 0.3087(3) 0.0092 1.0000 Uani . . . . . . .
O1 O 0.92312(12) 0.21329(17) 0.11991(19) 0.0120 1.0000 Uani . . . . . . .
O2 O 0.60582(13) 0.85286(16) 0.86784(19) 0.0110 1.0000 Uani . . . . . . .
O3 O 0.96337(13) 0.16724(17) 0.46258(19) 0.0132 1.0000 Uani . . . . . . .
O4 O 0.64940(13) 0.83167(16) 0.54695(18) 0.0111 1.0000 Uani . . . . . . .
O5 O 0.78752(12) 0.85345(15) 0.82383(18) 0.0095 1.0000 Uani . . . . . . .
O6 O 0.68299(12) 0.58966(14) 0.7708(2) 0.0101 1.0000 Uani . . . . . . .
O7 O 0.87158(12) 0.42848(16) 0.33918(19) 0.0101 1.0000 Uani . . . . . . .
O8 O 0.76807(13) 0.68447(16) 0.3154(2) 0.0130 1.0000 Uani . . . . . . .
H1 H 0.8806 0.2447 0.0305 0.0235 1.0000 Uiso R . . . . . .
H2 H 0.6279 0.9404 0.9135 0.0220 1.0000 Uiso R . . . . . .
H3 H 1.0155 0.2098 0.4736 0.0178 1.0000 Uiso R . . . . . .
H4 H 0.6808 0.7818 0.4730 0.0197 1.0000 Uiso R . . . . . .

loop_
_atom_site_aniso_label
_atom_site_aniso_U_11
_atom_site_aniso_U_22
_atom_site_aniso_U_33
_atom_site_aniso_U_23
_atom_site_aniso_U_13
_atom_site_aniso_U_12
Na1 0.0134(3) 0.0139(4) 0.0161(3) -0.0032(3) 0.0048(3) -0.0023(2)
Na2 0.0195(4) 0.0115(4) 0.0125(3) 0.0009(2) 0.0055(3) 0.0013(3)
Na3 0.0144(3) 0.0189(4) 0.0128(3) -0.0038(3) -0.0003(2) 0.0055(3)
B1 0.0076(8) 0.0100(7) 0.0090(7) 0.0006(6) 0.0005(6) 0.0001(6)
B2 0.0112(8) 0.0110(8) 0.0075(7) 0.0011(6) 0.0025(6) -0.0011(6)
B3 0.0077(7) 0.0091(8) 0.0107(7) 0.0002(6) 0.0004(6) -0.0002(6)
O1 0.0111(6) 0.0145(6) 0.0112(5) 0.0000(4) 0.0038(4) 0.0013(4)
O2 0.0094(5) 0.0114(5) 0.0128(5) -0.0008(5) 0.0034(4) -0.0003(4)
O3 0.0076(5) 0.0154(6) 0.0156(6) 0.0041(4) -0.0017(4) -0.0016(4)
O4 0.0106(5) 0.0133(6) 0.0093(5) 0.0014(4) 0.0009(4) 0.0020(4)
O5 0.0065(5) 0.0087(5) 0.0130(5) -0.0009(4) 0.0005(4) 0.0001(4)
O6 0.0089(5) 0.0083(5) 0.0129(6) 0.0006(4) 0.0007(4) -0.0001(4)
O7 0.0086(6) 0.0088(5) 0.0129(6) -0.0004(4) 0.0020(4) -0.0016(4)
O8 0.0162(6) 0.0086(5) 0.0152(6) 0.0001(4) 0.0062(5) 0.0003(4)

loop_
_atom_type_symbol
_atom_type_scat_dispersion_real
_atom_type_scat_dispersion_imag
_atom_type_scat_Cromer_Mann_a1
_atom_type_scat_Cromer_Mann_b1
_atom_type_scat_Cromer_Mann_a2
_atom_type_scat_Cromer_Mann_b2
_atom_type_scat_Cromer_Mann_a3
_atom_type_scat_Cromer_Mann_b3
_atom_type_scat_Cromer_Mann_a4
_atom_type_scat_Cromer_Mann_b4
_atom_type_scat_Cromer_Mann_c
_atom_type_scat_source
H 0.0000 0.0000 0.4930 10.5109 0.3229 26.1257 0.1402 3.1424 0.0408 57.7998 0.0030 'International Tables Vol C 4.2.6.8 and 6.1.1.4'
B 0.0013 0.0007 2.0545 23.2185 1.3326 1.0210 1.0979 60.3498 0.7068 0.1403 -0.1932 'International Tables Vol C 4.2.6.8 and 6.1.1.4'
O 0.0106 0.0060 3.0485 13.2771 2.2868 5.7011 1.5463 0.3239 0.8670 32.9089 0.2508 'International Tables Vol C 4.2.6.8 and 6.1.1.4'
Na 0.0362 0.0249 4.7626 3.2850 3.1736 8.8422 1.2674 0.3136 1.1128 129.4240 0.6760 'International Tables Vol C 4.2.6.8 and 6.1.1.4'

loop_
_geom_angle_atom_site_label_1
_geom_angle_site_symmetry_1
_geom_angle_atom_site_label_2
_geom_angle_site_symmetry_2
_geom_angle_atom_site_label_3
_geom_angle_site_symmetry_3
_geom_angle
_geom_angle_publ_flag
O1 4_455 Na1 . O2 3_564 88.85(5) yes
O1 4_455 Na1 . O6 3_564 138.80(6) yes
O2 3_564 Na1 . O6 3_564 58.70(4) yes
O1 4_455 Na1 . O6 . 120.76(6) yes
O2 3_564 Na1 . O6 . 136.30(5) yes
O6 3_564 Na1 . O6 . 100.43(5) yes
O5 3_574 Na2 . O8 3_575 107.64(6) yes
O5 3_574 Na2 . O3 1_565 59.57(5) yes
O8 3_575 Na2 . O3 1_565 114.59(5) yes
O5 3_574 Na2 . O1 3_565 97.40(5) yes
O8 3_575 Na2 . O1 3_565 154.95(7) yes
O3 1_565 Na2 . O1 3_565 78.82(5) yes
O5 3_574 Na2 . O5 . 128.73(6) yes
O8 3_575 Na2 . O5 . 102.76(6) yes
O3 1_565 Na2 . O5 . 136.85(6) yes
O1 3_565 Na2 . O5 . 58.74(4) yes
O7 2_445 Na3 . O7 4_455 103.04(5) yes
O7 2_445 Na3 . O2 1_545 143.69(6) yes
O7 4_455 Na3 . O2 1_545 93.31(6) yes
O7 2_445 Na3 . O1 4_455 90.25(5) yes
O7 4_455 Na3 . O1 4_455 59.93(4) yes
O2 1_545 Na3 . O1 4_455 125.80(6) yes
O7 2_445 Na3 . O4 1_545 100.51(5) yes
O7 4_455 Na3 . O4 1_545 151.62(6) yes
O2 1_545 Na3 . O4 1_545 58.33(4) yes
O1 4_455 Na3 . O4 1_545 135.76(5) yes
O7 2_445 Na3 . O3 2_445 57.65(5) yes
O7 4_455 Na3 . O3 2_445 119.44(5) yes
O2 1_545 Na3 . O3 2_445 86.07(5) yes
O1 4_455 Na3 . O3 2_445 147.66(6) yes
O4 1_545 Na3 . O3 2_445 62.22(4) yes
Na3 1_565 O4 . B1 . 94.06(9) yes
Na3 1_565 O4 . H4 . 150.5 no
B1 . O4 . H4 . 112.5 no
O4 . B1 . O2 . 106.38(13) yes
O4 . B1 . O6 . 109.05(13) yes
O2 . B1 . O6 . 107.60(13) yes
O4 . B1 . O5 . 111.59(13) yes
O2 . B1 . O5 . 109.66(14) yes
O6 . B1 . O5 . 112.32(13) yes
Na3 1_565 O2 . Na1 3_565 126.82(6) yes
Na3 1_565 O2 . B1 . 101.22(9) yes
Na1 3_565 O2 . B1 . 97.65(10) yes
Na3 1_565 O2 . H2 . 95.0 no
Na1 3_565 O2 . H2 . 125.5 no
B1 . O2 . H2 . 107.5 no
Na2 3_574 O8 . B2 . 135.89(11) yes
O6 3_564 B2 . O8 . 120.92(15) yes
O6 3_564 B2 . O7 . 118.58(15) yes
O8 . B2 . O7 . 120.50(15) yes
Na1 . O6 . Na1 3_565 101.43(5) yes
Na1 . O6 . B1 . 123.75(10) yes
Na1 3_565 O6 . B1 . 93.78(9) yes
Na1 . O6 . B2 3_565 99.82(10) yes
Na1 3_565 O6 . B2 3_565 112.82(10) yes
B1 . O6 . B2 3_565 123.20(13) yes
Na3 2_555 O7 . Na3 4_554 96.87(5) yes
Na3 2_555 O7 . B2 . 119.13(10) yes
Na3 4_554 O7 . B2 . 113.40(10) yes
Na3 2_555 O7 . B3 . 103.49(9) yes
Na3 4_554 O7 . B3 . 95.96(9) yes
B2 . O7 . B3 . 122.80(13) yes
O7 . B3 . O5 3_564 111.32(13) yes
O7 . B3 . O3 . 109.90(13) yes
O5 3_564 B3 . O3 . 105.77(14) yes
O7 . B3 . O1 . 108.19(13) yes
O5 3_564 B3 . O1 . 113.56(14) yes
O3 . B3 . O1 . 108.01(13) yes
Na2 3_575 O5 . Na2 . 109.13(5) yes
Na2 3_575 O5 . B3 3_565 94.64(9) yes
Na2 . O5 . B3 3_565 94.97(9) yes
Na2 3_575 O5 . B1 . 118.77(10) yes
Na2 . O5 . B1 . 113.45(10) yes
B3 3_565 O5 . B1 . 122.26(14) yes
Na2 1_545 O3 . B3 . 91.06(10) yes
Na2 1_545 O3 . H3 . 139.9 no
B3 . O3 . H3 . 115.4 no
Na2 1_545 O3 . Na3 2_555 92.30(5) yes
B3 . O3 . Na3 2_555 88.93(9) yes
H3 . O3 . Na3 2_555 60.7 no
Na1 4_554 O1 . Na3 4_554 95.15(5) yes
Na1 4_554 O1 . B3 . 131.24(10) yes
Na3 4_554 O1 . B3 . 91.12(10) yes
Na1 4_554 O1 . Na2 3_564 94.50(5) yes
Na3 4_554 O1 . Na2 3_564 169.91(6) yes
B3 . O1 . Na2 3_564 80.29(9) yes
Na1 4_554 O1 . H1 . 117.1 no
Na3 4_554 O1 . H1 . 84.4 no
B3 . O1 . H1 . 111.7 no
Na2 3_564 O1 . H1 . 93.8 no

loop_
_geom_bond_atom_site_label_1
_geom_bond_site_symmetry_1
_geom_bond_atom_site_label_2
_geom_bond_site_symmetry_2
_geom_bond_distance
_geom_bond_publ_flag
Na1 . O1 4_455 2.3144(14) yes
Na1 . O2 3_564 2.4035(15) yes
Na1 . O6 3_564 2.4924(17) yes
Na1 . O6 . 2.3868(15) yes
Na2 . O5 3_574 2.3110(16) yes
Na2 . O8 3_575 2.2824(15) yes
Na2 . O3 1_565 2.3784(16) yes
Na2 . O1 3_565 2.6595(15) yes
Na2 . O5 . 2.2987(15) yes
Na3 . O7 2_445 2.3192(16) yes
Na3 . O7 4_455 2.3504(15) yes
Na3 . O2 1_545 2.3636(16) yes
Na3 . O1 4_455 2.4764(15) yes
Na3 . O4 1_545 2.5250(15) yes
Na3 . O3 2_445 2.6816(16) yes
O4 . B1 . 1.497(2) yes
O4 . H4 . 0.797 no
B1 . O2 . 1.484(2) yes
B1 . O6 . 1.492(2) yes
B1 . O5 . 1.445(2) yes
H2 . O2 . 0.783 no
O8 . B2 . 1.340(2) yes
B2 . O6 3_564 1.399(2) yes
B2 . O7 . 1.395(2) yes
O7 . B3 . 1.494(2) yes
B3 . O5 3_564 1.445(2) yes
B3 . O3 . 1.477(2) yes
B3 . O1 . 1.486(2) yes
H3 . O3 . 0.739 no
O1 . H1 . 0.805 no

loop_
_geom_hbond_atom_site_label_D
_geom_hbond_site_symmetry_D
_geom_hbond_atom_site_label_H
_geom_hbond_site_symmetry_H
_geom_hbond_atom_site_label_A
_geom_hbond_site_symmetry_A
_geom_hbond_angle_DHA
_geom_hbond_distance_DH
_geom_hbond_distance_HA
_geom_hbond_distance_DA
_geom_hbond_publ_flag
O1 . H1 . O8 3_564 177 0.81 2.00 2.808 yes
O2 . H2 . O4 3_575 166 0.78 1.99 2.760 yes
O3 . H3 . O4 2_545 170 0.74 1.96 2.694 yes
O4 . H4 . O8 . 172 0.80 1.84 2.629 yes
